data_7045682
loop_
_publ_author_name
'Konarev, Dmitri V.'
'Kuzmin, Alexey V.'
'Nakano, Yoshiaki'
'Khasanov, Salavat S.'
'Otsuka, Akihiro'
'Yamochi, Hideki'
'Kitagawa, Hiroshi'
'Lyubovskaya, Rimma N.'

_publ_section_title
;
 Synthesis and properties of N-methylimidazole solvates of vanadium(ii),
 chromium(ii) and iron(ii) phthalocyanines. Strong NIR absorption in
 V<sup>II</sup>(MeIm)<sub>2</sub>(Pc<sup>2-</sup>).
;
_journal_issue 13
_journal_name_full 'Dalton transactions (Cambridge, England : 2003)'
_journal_page_first 4661
_journal_page_last 4671
_journal_paper_doi 10.1039/c8dt00459e
_journal_volume 47
_journal_year 2018
_chemical_compound_source no
_chemical_formula_moiety '2(C20 H14 N6 V0.5), C4 H6 N2'
_chemical_formula_sum 'C44 H34 N14 V'
_chemical_formula_weight 809.79
_chemical_melting_point ?
_chemical_name_common no
_chemical_name_systematic 'N-methylimidazole complex of vanadium(II) phthalocyanine, N-methylimidazole solvate'
_chemical_properties_physical Air-sensitive,Oxygen-sensitive
_space_group_crystal_system monoclinic
_space_group_IT_number 14
_space_group_name_Hall '-P 2ybc'
_space_group_name_H-M_alt 'P 1 21/c 1'
_symmetry_space_group_name_Hall '-P 2ybc'
_symmetry_space_group_name_H-M 'P 1 21/c 1'
_atom_sites_solution_hydrogens geom
_atom_sites_solution_primary direct
_audit_creation_date 2017-02-26
_audit_creation_method
;
Olex2 1.2
(compiled 2017.02.23 svn.r3390 for OlexSys, GUI svn.r5320)
;
_audit_update_record
;
2018-02-19 deposited with the CCDC.
2018-02-21 downloaded from the CCDC.
;
_cell_angle_alpha 90
_cell_angle_beta 109.715(3)
_cell_angle_gamma 90
_cell_formula_units_Z 4
_cell_length_a 19.1243(6)
_cell_length_b 11.2003(2)
_cell_length_c 18.9602(5)
_cell_measurement_reflns_used 12840
_cell_measurement_temperature 150(2)
_cell_measurement_theta_max 29.1450
_cell_measurement_theta_min 2.1380
_cell_volume 3823.17(19)
_computing_cell_refinement 'CrysAlisPro 1.171.38.41 (Rigaku OD, 2015)'
_computing_data_collection 'CrysAlisPro 1.171.38.41 (Rigaku OD, 2015)'
_computing_data_reduction 'CrysAlisPro 1.171.38.41 (Rigaku OD, 2015)'
_computing_molecular_graphics 'Olex2 (Dolomanov et al., 2009)'
_computing_publication_material 'Olex2 (Dolomanov et al., 2009)'
_computing_structure_refinement 'ShelXL (Sheldrick, 2015)'
_computing_structure_solution 'ShelXS (Sheldrick, 2008)'
_diffrn_ambient_environment N~2~
_diffrn_ambient_temperature 150(2)
_diffrn_detector 'CCD plate'
_diffrn_detector_area_resol_mean 5.2283
_diffrn_detector_type AtlasS2
_diffrn_measured_fraction_theta_full 0.999
_diffrn_measured_fraction_theta_max 0.908
_diffrn_measurement_details
;
List of Runs (angles in degrees, time in seconds):

  # Type    Start    End  Width  t~exp~   \w     \q     \k     \f   Frames
#--------------------------------------------------------------------------
  1  \w    -25.00  22.00   1.00   64.00    --  -12.05 -99.00 120.00   47
  2  \w    -87.00 -57.00   1.00   64.00    --  -12.05 -37.00 120.00   30
  3  \w    -24.00   9.00   1.00   64.00    --  -12.05 -37.00 120.00   33
  4  \w    -13.00  29.00   1.00   64.00    --  -12.05 -99.00 -90.00   42
  5  \w    -16.00  10.00   1.00   64.00    --  -12.05  37.00   0.00   26
  6  \w     13.00  56.00   1.00   64.00    --  -12.05  37.00   0.00   43
  7  \w    -38.00  33.00   1.00   64.00    --  -12.05  57.00  90.00   71
  8  \w    -30.00  62.00   1.00   64.00    --  -12.05  57.00 -90.00   92
  9  \w    -92.00 -60.00   1.00   64.00    --  -12.05-178.00 -90.00   32
 10  \w    -63.00 -37.00   1.00   64.00    --  -12.05 -19.00-120.00   26
;
_diffrn_measurement_device 'four-circle diffractometer'
_diffrn_measurement_device_type 'Xcalibur, AtlasS2, Gemini'
_diffrn_measurement_method '\w scans'
_diffrn_orient_matrix_type 'CrysAlisPro convention (1999,Acta A55,543-557)'
_diffrn_orient_matrix_UB_11 0.0315996000
_diffrn_orient_matrix_UB_12 -0.0153983000
_diffrn_orient_matrix_UB_13 -0.0096332000
_diffrn_orient_matrix_UB_21 0.0184523000
_diffrn_orient_matrix_UB_22 -0.0197035000
_diffrn_orient_matrix_UB_23 0.0372317000
_diffrn_orient_matrix_UB_31 -0.0145984000
_diffrn_orient_matrix_UB_32 -0.0581901000
_diffrn_orient_matrix_UB_33 -0.0100429000
_diffrn_radiation_monochromator graphite
_diffrn_radiation_probe x-ray
_diffrn_radiation_type MoK\a
_diffrn_radiation_wavelength 0.71073
_diffrn_reflns_av_R_equivalents 0.0380
_diffrn_reflns_av_unetI/netI 0.0443
_diffrn_reflns_Laue_measured_fraction_full 0.999
_diffrn_reflns_Laue_measured_fraction_max 0.908
_diffrn_reflns_limit_h_max 25
_diffrn_reflns_limit_h_min -22
_diffrn_reflns_limit_k_max 15
_diffrn_reflns_limit_k_min -15
_diffrn_reflns_limit_l_max 23
_diffrn_reflns_limit_l_min -25
_diffrn_reflns_number 45443
_diffrn_reflns_point_group_measured_fraction_full 0.999
_diffrn_reflns_point_group_measured_fraction_max 0.908
_diffrn_reflns_theta_full 26.000
_diffrn_reflns_theta_max 29.545
_diffrn_reflns_theta_min 2.141
_diffrn_source 'fine-focus sealed X-ray tube'
_diffrn_source_type 'Enhance (Mo) X-ray Source'
_exptl_absorpt_coefficient_mu 0.314
_exptl_absorpt_correction_T_max 0.973
_exptl_absorpt_correction_T_min 0.954
_exptl_absorpt_correction_type analytical
_exptl_absorpt_process_details
;
CrysAlisPro 1.171.38.41 (Rigaku Oxford Diffraction, 2015)
Analytical numeric absorption correction using a multifaceted crystal
model based on expressions derived by R.C. Clark & J.S. Reid.
(Clark, R. C. & Reid, J. S. (1995). Acta Cryst. A51, 887-897)
Empirical absorption correction using spherical harmonics,
implemented in SCALE3 ABSPACK scaling algorithm.
;
_exptl_crystal_colour 'metallic dark black'
_exptl_crystal_colour_lustre metallic
_exptl_crystal_colour_modifier dark
_exptl_crystal_colour_primary black
_exptl_crystal_density_diffrn 1.407
_exptl_crystal_description block
_exptl_crystal_F_000 1676
_exptl_crystal_preparation 'Magnetic properties'
_exptl_crystal_recrystallization_method 'Re-crystallisation from solvent: o-dichlorobenzene/n-hexane/N-methylimidzole'
_exptl_crystal_size_max 0.219
_exptl_crystal_size_mid 0.17
_exptl_crystal_size_min 0.116
_refine_diff_density_max 0.554
_refine_diff_density_min -0.366
_refine_diff_density_rms 0.059
_refine_ls_extinction_method none
_refine_ls_goodness_of_fit_ref 1.018
_refine_ls_hydrogen_treatment constr
_refine_ls_matrix_type full
_refine_ls_number_parameters 558
_refine_ls_number_reflns 9733
_refine_ls_number_restraints 13
_refine_ls_restrained_S_all 1.017
_refine_ls_R_factor_all 0.0788
_refine_ls_R_factor_gt 0.0457
_refine_ls_shift/su_max 0.001
_refine_ls_shift/su_mean 0.000
_refine_ls_structure_factor_coef Fsqd
_refine_ls_weighting_details 'w=1/[\s^2^(Fo^2^)+(0.0395P)^2^+2.7602P] where P=(Fo^2^+2Fc^2^)/3'
_refine_ls_weighting_scheme calc
_refine_ls_wR_factor_gt 0.0949
_refine_ls_wR_factor_ref 0.1087
_reflns_Friedel_coverage 0.000
_reflns_number_gt 6895
_reflns_number_total 9733
_reflns_threshold_expression 'I > 2\s(I)'
_cod_data_source_file c8dt00459e2.cif
_cod_data_source_block VMeIm2PcMeIm
_cod_depositor_comments
;
The following automatic conversions were performed:

'_chemical_melting_point' value 'not measured' was changed to '?' -
the value is undefined or not given.

Automatic conversion script
Id: cif_fix_values 4973 2017-02-22 13:04:09Z antanas 

 Adding full bibliography for 7045682--7045685.cif.
;
_cod_database_code 7045682
_shelx_shelxl_version_number 2016/6
_chemical_oxdiff_formula 'C44 H34 N14 V '
_shelx_space_group_comment
;
The symmetry employed for this shelxl refinement is uniquely defined
by the following loop, which should always be used as a source of
symmetry information in preference to the above space-group names.
They are only intended as comments.
;
_reflns_odcompleteness_completeness 99.96
_reflns_odcompleteness_iscentric 1
_reflns_odcompleteness_theta 26.32
_olex2_refinement_description
;
1. Fixed Uiso
 At 1.2 times of:
  All C(H) groups
 At 1.5 times of:
  All C(H,H,H) groups
2. Uiso/Uaniso restraints and constraints
Uanis(C604) = Uanis(C504)
Uanis(N602) = Uanis(N502)
Uanis(C601) = Uanis(C501)
Uanis(C603) = Uanis(C503)
Uanis(C602) = Uanis(C502)
Uanis(N601) = Uanis(N501)
3. Same fragment restrains
{N501, N502, C501, C502, C503, C504} sigma for 1-2: 0.001, 1-3: 0.001
as
{N601, N602, C601, C602, C603, C604}
4. Others
 Sof(N601)=Sof(N602)=Sof(C601)=Sof(H601)=Sof(C602)=Sof(H602)=Sof(C603)=
 Sof(H603)=Sof(C604)=Sof(H60A)=Sof(H60B)=Sof(H60C)=1-FVAR(1)
 Sof(N501)=Sof(N502)=Sof(C501)=Sof(H501)=Sof(C502)=Sof(H502)=Sof(C503)=
 Sof(H503)=Sof(C504)=Sof(H50A)=Sof(H50B)=Sof(H50C)=FVAR(1)
5.a Aromatic/amide H refined with riding coordinates:
 C209(H209), C210(H210), C211(H211), C212(H212), C213(H213), C214(H214),
 C215(H215), C216(H216), C401(H401), C402(H402), C403(H403), C109(H109),
 C110(H110), C111(H111), C112(H112), C113(H113), C114(H114), C115(H115),
 C116(H116), C301(H301), C302(H302), C303(H303), C501(H501), C502(H502),
 C503(H503), C601(H601), C602(H602), C603(H603)
5.b Idealised Me refined as rotating group:
 C404(H40A,H40B,H40C), C304(H30A,H30B,H30C), C504(H50A,H50B,H50C), C604(H60A,
 H60B,H60C)
;
_olex2_submission_special_instructions 'No special instructions were received'
_oxdiff_exptl_absorpt_empirical_details
;
Empirical correction (ABSPACK) includes:
- Absorption correction using spherical harmonics
- Frame scaling
;
_oxdiff_exptl_absorpt_empirical_full_max 1.100
_oxdiff_exptl_absorpt_empirical_full_min 0.885

loop_
_space_group_symop_operation_xyz
'x, y, z'
'-x, y+1/2, -z+1/2'
'-x, -y, -z'
'x, -y-1/2, z-1/2'

loop_
_atom_site_label
_atom_site_type_symbol
_atom_site_fract_x
_atom_site_fract_y
_atom_site_fract_z
_atom_site_U_iso_or_equiv
_atom_site_adp_type
_atom_site_occupancy
_atom_site_site_symmetry_order
_atom_site_calc_flag
_atom_site_refinement_flags_posn
_atom_site_refinement_flags_adp
_atom_site_refinement_flags_occupancy
_atom_site_disorder_assembly
_atom_site_disorder_group
V0AA V 0.500000 0.000000 0.500000 0.01643(10) Uani 1 2 d S T P . .
N201 N 0.50849(8) 0.01817(13) 0.39816(8) 0.0180(3) Uani 1 1 d . . . . .
N202 N 0.41802(8) 0.11984(13) 0.47283(8) 0.0184(3) Uani 1 1 d . . . . .
N203 N 0.41150(8) 0.16618(13) 0.34465(8) 0.0198(3) Uani 1 1 d . . . . .
N204 N 0.39506(8) 0.13000(13) 0.59172(8) 0.0193(3) Uani 1 1 d . . . . .
N401 N 0.42511(9) -0.14661(14) 0.45736(9) 0.0219(3) Uani 1 1 d . . . . .
N402 N 0.34512(9) -0.26894(14) 0.37880(9) 0.0273(4) Uani 1 1 d . . . . .
C201 C 0.54125(10) -0.01587(15) 0.29318(10) 0.0189(4) Uani 1 1 d . . . . .
C202 C 0.48614(10) 0.07408(15) 0.27487(10) 0.0187(4) Uani 1 1 d . . . . .
C203 C 0.46528(10) 0.09208(16) 0.34148(10) 0.0187(4) Uani 1 1 d . . . . .
C204 C 0.39077(10) 0.17929(15) 0.40507(10) 0.0189(4) Uani 1 1 d . . . . .
C205 C 0.33410(10) 0.26407(16) 0.40894(10) 0.0201(4) Uani 1 1 d . . . . .
C206 C 0.32942(10) 0.25389(16) 0.48143(10) 0.0205(4) Uani 1 1 d . . . . .
C207 C 0.38303(10) 0.16242(15) 0.52065(10) 0.0185(4) Uani 1 1 d . . . . .
C208 C 0.44479(10) 0.04835(16) 0.62874(10) 0.0183(4) Uani 1 1 d . . . . .
C209 C 0.57037(11) -0.05794(17) 0.23955(10) 0.0230(4) Uani 1 1 d . . . . .
H209 H 0.605830 -0.118306 0.251048 0.028 Uiso 1 1 calc R . . . .
C210 C 0.54501(12) -0.00734(18) 0.16868(11) 0.0281(4) Uani 1 1 d . . . . .
H210 H 0.563282 -0.034932 0.132009 0.034 Uiso 1 1 calc R . . . .
C211 C 0.49211(12) 0.08500(18) 0.15135(11) 0.0286(4) Uani 1 1 d . . . . .
H211 H 0.477181 0.119148 0.103868 0.034 Uiso 1 1 calc R . . . .
C212 C 0.46174(11) 0.12618(16) 0.20380(10) 0.0234(4) Uani 1 1 d . . . . .
H212 H 0.426278 0.186549 0.191967 0.028 Uiso 1 1 calc R . . . .
C213 C 0.28858(10) 0.34240(17) 0.35649(11) 0.0229(4) Uani 1 1 d . . . . .
H213 H 0.291230 0.348318 0.308528 0.028 Uiso 1 1 calc R . . . .
C214 C 0.23896(11) 0.41161(17) 0.37816(11) 0.0262(4) Uani 1 1 d . . . . .
H214 H 0.208339 0.465380 0.344245 0.031 Uiso 1 1 calc R . . . .
C215 C 0.23415(11) 0.40193(17) 0.45033(11) 0.0265(4) Uani 1 1 d . . . . .
H215 H 0.200247 0.449058 0.463181 0.032 Uiso 1 1 calc R . . . .
C216 C 0.27914(11) 0.32320(17) 0.50273(11) 0.0243(4) Uani 1 1 d . . . . .
H216 H 0.275910 0.316812 0.550442 0.029 Uiso 1 1 calc R . . . .
C401 C 0.38216(11) -0.16503(17) 0.38680(11) 0.0260(4) Uani 1 1 d . . . . .
H401 H 0.378204 -0.112407 0.347699 0.031 Uiso 1 1 calc R . . . .
C402 C 0.41520(12) -0.24606(19) 0.49567(12) 0.0318(5) Uani 1 1 d . . . . .
H402 H 0.438795 -0.259457 0.546614 0.038 Uiso 1 1 calc R . . . .
C403 C 0.36611(13) -0.32141(19) 0.44832(12) 0.0350(5) Uani 1 1 d . . . . .
H403 H 0.349802 -0.394297 0.460449 0.042 Uiso 1 1 calc R . . . .
C404 C 0.29420(13) -0.3172(2) 0.30851(12) 0.0377(5) Uani 1 1 d . . . . .
H40A H 0.287941 -0.260100 0.269077 0.056 Uiso 1 1 calc GR . . . .
H40B H 0.246959 -0.333265 0.313903 0.056 Uiso 1 1 calc GR . . . .
H40C H 0.314301 -0.389821 0.296427 0.056 Uiso 1 1 calc GR . . . .
V1AA V 1.000000 0.500000 0.500000 0.01680(10) Uani 1 2 d S T P . .
N101 N 0.89703(8) 0.43579(13) 0.45285(8) 0.0191(3) Uani 1 1 d . . . . .
N102 N 0.96692(8) 0.65760(13) 0.45051(8) 0.0191(3) Uani 1 1 d . . . . .
N103 N 0.83511(9) 0.61453(14) 0.38801(8) 0.0220(3) Uani 1 1 d . . . . .
N104 N 1.08386(9) 0.76692(13) 0.49761(8) 0.0215(3) Uani 1 1 d . . . . .
N301 N 1.03139(9) 0.43984(14) 0.40768(8) 0.0218(3) Uani 1 1 d . . . . .
N302 N 1.05937(10) 0.32347(16) 0.32714(9) 0.0300(4) Uani 1 1 d . . . . .
C101 C 0.79500(11) 0.31096(17) 0.42004(10) 0.0228(4) Uani 1 1 d . . . . .
C102 C 0.77145(10) 0.42282(17) 0.38703(10) 0.0233(4) Uani 1 1 d . . . . .
C103 C 0.83667(10) 0.50019(16) 0.40833(10) 0.0199(4) Uani 1 1 d . . . . .
C104 C 0.89464(10) 0.68608(16) 0.40801(10) 0.0206(4) Uani 1 1 d . . . . .
C105 C 0.89224(11) 0.81222(17) 0.38804(10) 0.0233(4) Uani 1 1 d . . . . .
C106 C 0.96524(11) 0.85644(16) 0.41824(10) 0.0229(4) Uani 1 1 d . . . . .
C107 C 1.01117(11) 0.75749(16) 0.45858(10) 0.0204(4) Uani 1 1 d . . . . .
C108 C 1.12553(10) 0.67877(16) 0.53786(10) 0.0208(4) Uani 1 1 d . . . . .
C109 C 0.74499(11) 0.21650(18) 0.40937(12) 0.0285(4) Uani 1 1 d . . . . .
H109 H 0.760377 0.142006 0.430601 0.034 Uiso 1 1 calc R . . . .
C110 C 0.67142(12) 0.2373(2) 0.36599(13) 0.0350(5) Uani 1 1 d . . . . .
H110 H 0.637118 0.175598 0.358254 0.042 Uiso 1 1 calc R . . . .
C111 C 0.64772(12) 0.3489(2) 0.33368(13) 0.0345(5) Uani 1 1 d . . . . .
H111 H 0.597975 0.360279 0.305378 0.041 Uiso 1 1 calc R . . . .
C112 C 0.69743(11) 0.44280(19) 0.34328(12) 0.0285(4) Uani 1 1 d . . . . .
H112 H 0.681914 0.516752 0.321247 0.034 Uiso 1 1 calc R . . . .
C113 C 0.83347(12) 0.88716(18) 0.34905(11) 0.0293(5) Uani 1 1 d . . . . .
H113 H 0.785041 0.858640 0.329898 0.035 Uiso 1 1 calc R . . . .
C114 C 0.84993(13) 1.00575(18) 0.33992(11) 0.0333(5) Uani 1 1 d . . . . .
H114 H 0.811779 1.057430 0.314238 0.040 Uiso 1 1 calc R . . . .
C115 C 0.92283(13) 1.04910(18) 0.36860(11) 0.0328(5) Uani 1 1 d . . . . .
H115 H 0.932172 1.128589 0.360720 0.039 Uiso 1 1 calc R . . . .
C116 C 0.98128(13) 0.97609(17) 0.40844(11) 0.0283(4) Uani 1 1 d . . . . .
H116 H 1.029484 1.005471 0.427989 0.034 Uiso 1 1 calc R . . . .
C301 C 1.04502(11) 0.32882(18) 0.39166(11) 0.0259(4) Uani 1 1 d . . . . .
H301 H 1.044679 0.262952 0.421407 0.031 Uiso 1 1 calc R . . . .
C302 C 1.03893(12) 0.50884(19) 0.35023(11) 0.0309(5) Uani 1 1 d . . . . .
H302 H 1.033595 0.591360 0.346425 0.037 Uiso 1 1 calc R . . . .
C303 C 1.05538(12) 0.4371(2) 0.30022(12) 0.0350(5) Uani 1 1 d . . . . .
H303 H 1.062535 0.460909 0.256155 0.042 Uiso 1 1 calc R . . . .
C304 C 1.07741(16) 0.2161(2) 0.29273(15) 0.0501(7) Uani 1 1 d . . . . .
H30A H 1.129201 0.216840 0.298290 0.075 Uiso 1 1 calc GR . . . .
H30B H 1.048188 0.214430 0.240443 0.075 Uiso 1 1 calc GR . . . .
H30C H 1.066687 0.146557 0.316883 0.075 Uiso 1 1 calc GR . . . .
N501 N 0.1224(13) 0.7775(13) 0.2979(9) 0.0429(8) Uani 0.158(14) 1 d D . . A 1
N502 N 0.1800(12) 0.9398(13) 0.3574(6) 0.0393(7) Uani 0.158(14) 1 d D . . A 1
C501 C 0.1405(12) 0.8414(15) 0.3602(7) 0.0442(9) Uani 0.158(14) 1 d D . . A 1
H501 H 0.127376 0.820521 0.401572 0.053 Uiso 0.158(14) 1 calc R . . A 1
C502 C 0.1473(12) 0.8451(15) 0.2506(7) 0.0350(8) Uani 0.158(14) 1 d D . . A 1
H502 H 0.140476 0.825745 0.201041 0.042 Uiso 0.158(14) 1 calc R . . A 1
C503 C 0.1833(15) 0.9444(17) 0.2863(7) 0.0365(6) Uani 0.158(14) 1 d D . . A 1
H503 H 0.205671 1.003201 0.266583 0.044 Uiso 0.158(14) 1 calc R . . A 1
C504 C 0.2091(15) 1.0290(16) 0.4172(8) 0.0521(13) Uani 0.158(14) 1 d D . . A 1
H50A H 0.178601 1.030232 0.448405 0.078 Uiso 0.158(14) 1 calc GR . . A 1
H50B H 0.208539 1.106422 0.395326 0.078 Uiso 0.158(14) 1 calc GR . . A 1
H50C H 0.259099 1.008532 0.446993 0.078 Uiso 0.158(14) 1 calc GR . . A 1
N601 N 0.1088(3) 0.7795(3) 0.2850(2) 0.0429(8) Uani 0.842(14) 1 d D . . A 2
N602 N 0.1850(2) 0.9184(4) 0.35344(16) 0.0393(7) Uani 0.842(14) 1 d D . . A 2
C601 C 0.1444(3) 0.8201(4) 0.3533(2) 0.0442(9) Uani 0.842(14) 1 d D . . A 2
H601 H 0.141707 0.784531 0.396649 0.053 Uiso 0.842(14) 1 calc R . . A 2
C602 C 0.1294(3) 0.8564(3) 0.2390(2) 0.0350(8) Uani 0.842(14) 1 d D . . A 2
H602 H 0.113884 0.850272 0.187124 0.042 Uiso 0.842(14) 1 calc R . . A 2
C603 C 0.1755(3) 0.9428(4) 0.27989(19) 0.0365(6) Uani 0.842(14) 1 d D . . A 2
H603 H 0.196355 1.005489 0.261644 0.044 Uiso 0.842(14) 1 calc R . . A 2
C604 C 0.2299(3) 0.9867(6) 0.41954(18) 0.0521(13) Uani 0.842(14) 1 d D . . A 2
H60A H 0.200626 1.003904 0.450641 0.078 Uiso 0.842(14) 1 calc GR . . A 2
H60B H 0.245800 1.060160 0.403626 0.078 Uiso 0.842(14) 1 calc GR . . A 2
H60C H 0.272630 0.940662 0.447459 0.078 Uiso 0.842(14) 1 calc GR . . A 2

loop_
_atom_site_aniso_label
_atom_site_aniso_U_11
_atom_site_aniso_U_22
_atom_site_aniso_U_33
_atom_site_aniso_U_23
_atom_site_aniso_U_13
_atom_site_aniso_U_12
V0AA 0.0173(2) 0.0183(2) 0.0140(2) -0.00148(16) 0.00569(17) 0.00084(17)
N201 0.0185(8) 0.0192(7) 0.0163(7) -0.0019(6) 0.0059(6) 0.0001(6)
N202 0.0183(8) 0.0205(7) 0.0163(8) -0.0013(6) 0.0056(6) 0.0007(6)
N203 0.0202(8) 0.0213(7) 0.0186(8) -0.0010(6) 0.0074(7) -0.0002(6)
N204 0.0194(8) 0.0217(8) 0.0168(8) -0.0022(6) 0.0063(6) -0.0008(6)
N401 0.0214(8) 0.0235(8) 0.0205(8) -0.0013(6) 0.0066(7) -0.0006(6)
N402 0.0270(9) 0.0274(9) 0.0247(9) -0.0038(7) 0.0051(7) -0.0050(7)
C201 0.0181(9) 0.0215(9) 0.0172(9) -0.0014(7) 0.0061(7) -0.0025(7)
C202 0.0195(9) 0.0190(9) 0.0175(9) -0.0028(7) 0.0061(7) -0.0029(7)
C203 0.0177(9) 0.0203(9) 0.0173(9) -0.0013(7) 0.0048(7) -0.0029(7)
C204 0.0185(9) 0.0201(9) 0.0178(9) 0.0002(7) 0.0054(7) -0.0003(7)
C205 0.0175(9) 0.0223(9) 0.0202(9) -0.0020(7) 0.0060(8) -0.0013(7)
C206 0.0191(9) 0.0219(9) 0.0198(9) -0.0020(7) 0.0059(8) -0.0009(7)
C207 0.0170(9) 0.0202(9) 0.0184(9) -0.0041(7) 0.0060(7) -0.0005(7)
C208 0.0182(9) 0.0205(9) 0.0171(9) -0.0034(7) 0.0072(7) -0.0039(7)
C209 0.0240(10) 0.0249(10) 0.0230(10) 0.0004(7) 0.0115(8) 0.0017(8)
C210 0.0326(11) 0.0350(11) 0.0221(10) -0.0014(8) 0.0164(9) 0.0021(9)
C211 0.0349(12) 0.0331(11) 0.0193(10) 0.0064(8) 0.0110(9) 0.0024(9)
C212 0.0247(10) 0.0238(9) 0.0217(10) 0.0014(7) 0.0081(8) 0.0015(8)
C213 0.0199(10) 0.0279(10) 0.0214(10) 0.0037(7) 0.0073(8) 0.0008(8)
C214 0.0221(10) 0.0272(10) 0.0277(11) 0.0056(8) 0.0065(8) 0.0047(8)
C215 0.0218(10) 0.0283(10) 0.0314(11) 0.0001(8) 0.0114(9) 0.0057(8)
C216 0.0245(10) 0.0289(10) 0.0209(10) -0.0022(8) 0.0093(8) 0.0023(8)
C401 0.0267(11) 0.0242(10) 0.0239(10) -0.0014(8) 0.0044(8) -0.0029(8)
C402 0.0377(12) 0.0353(11) 0.0213(10) 0.0015(8) 0.0086(9) -0.0102(9)
C403 0.0428(13) 0.0318(11) 0.0303(12) 0.0006(9) 0.0121(10) -0.0133(10)
C404 0.0372(13) 0.0338(12) 0.0329(12) -0.0062(9) -0.0001(10) -0.0090(10)
V1AA 0.0151(2) 0.0190(2) 0.0157(2) 0.00132(16) 0.00433(17) 0.00111(17)
N101 0.0171(8) 0.0233(8) 0.0166(8) -0.0010(6) 0.0053(6) 0.0006(6)
N102 0.0190(8) 0.0214(7) 0.0163(8) 0.0016(6) 0.0053(6) 0.0016(6)
N103 0.0202(8) 0.0259(8) 0.0187(8) -0.0007(6) 0.0049(7) 0.0034(6)
N104 0.0232(8) 0.0232(8) 0.0192(8) -0.0004(6) 0.0087(7) -0.0004(6)
N301 0.0183(8) 0.0274(8) 0.0193(8) 0.0010(6) 0.0059(7) -0.0006(6)
N302 0.0278(9) 0.0391(10) 0.0251(9) -0.0093(7) 0.0118(8) -0.0027(8)
C101 0.0208(10) 0.0285(10) 0.0203(10) -0.0050(8) 0.0085(8) -0.0014(8)
C102 0.0186(10) 0.0305(10) 0.0210(10) -0.0064(8) 0.0070(8) -0.0008(8)
C103 0.0160(9) 0.0277(9) 0.0164(9) -0.0020(7) 0.0059(7) 0.0038(8)
C104 0.0205(10) 0.0238(9) 0.0162(9) 0.0020(7) 0.0046(8) 0.0056(7)
C105 0.0282(11) 0.0247(9) 0.0163(9) 0.0010(7) 0.0067(8) 0.0056(8)
C106 0.0303(11) 0.0234(9) 0.0156(9) 0.0005(7) 0.0083(8) 0.0044(8)
C107 0.0242(10) 0.0220(9) 0.0158(9) 0.0011(7) 0.0076(8) 0.0018(7)
C108 0.0211(10) 0.0240(9) 0.0184(9) -0.0028(7) 0.0082(8) -0.0029(7)
C109 0.0268(11) 0.0291(10) 0.0308(11) -0.0027(8) 0.0115(9) -0.0028(8)
C110 0.0235(11) 0.0409(12) 0.0413(13) -0.0113(10) 0.0117(10) -0.0130(9)
C111 0.0183(10) 0.0435(13) 0.0378(13) -0.0070(10) 0.0044(9) -0.0009(9)
C112 0.0198(10) 0.0340(11) 0.0299(11) -0.0046(9) 0.0060(9) 0.0024(8)
C113 0.0318(12) 0.0320(11) 0.0206(10) 0.0020(8) 0.0042(9) 0.0081(9)
C114 0.0455(14) 0.0294(11) 0.0221(10) 0.0054(8) 0.0074(10) 0.0157(10)
C115 0.0513(15) 0.0216(10) 0.0238(11) 0.0013(8) 0.0103(10) 0.0053(9)
C116 0.0395(12) 0.0237(10) 0.0215(10) -0.0006(8) 0.0097(9) 0.0002(9)
C301 0.0263(11) 0.0277(10) 0.0252(10) -0.0039(8) 0.0105(9) -0.0059(8)
C302 0.0329(12) 0.0356(11) 0.0265(11) 0.0094(9) 0.0132(9) 0.0074(9)
C303 0.0324(12) 0.0534(14) 0.0220(11) 0.0060(10) 0.0129(10) 0.0061(10)
C304 0.0593(17) 0.0506(15) 0.0492(16) -0.0259(12) 0.0299(14) -0.0088(13)
N501 0.031(2) 0.0622(14) 0.0314(16) 0.0036(11) 0.0046(14) -0.0116(12)
N502 0.0386(13) 0.0511(17) 0.0302(11) -0.0033(10) 0.0142(9) -0.0076(13)
C501 0.0446(16) 0.063(2) 0.0305(14) 0.0028(14) 0.0193(12) -0.0127(16)
C502 0.023(2) 0.0492(16) 0.0282(14) 0.0102(12) 0.0031(13) 0.0054(14)
C503 0.0329(17) 0.0476(14) 0.0314(13) 0.0082(11) 0.0138(12) 0.0038(11)
C504 0.055(2) 0.061(3) 0.0375(16) -0.0104(16) 0.0116(15) -0.011(2)
N601 0.031(2) 0.0622(14) 0.0314(16) 0.0036(11) 0.0046(14) -0.0116(12)
N602 0.0386(13) 0.0511(17) 0.0302(11) -0.0033(10) 0.0142(9) -0.0076(13)
C601 0.0446(16) 0.063(2) 0.0305(14) 0.0028(14) 0.0193(12) -0.0127(16)
C602 0.023(2) 0.0492(16) 0.0282(14) 0.0102(12) 0.0031(13) 0.0054(14)
C603 0.0329(17) 0.0476(14) 0.0314(13) 0.0082(11) 0.0138(12) 0.0038(11)
C604 0.055(2) 0.061(3) 0.0375(16) -0.0104(16) 0.0116(15) -0.011(2)

loop_
_atom_type_symbol
_atom_type_description
_atom_type_scat_dispersion_real
_atom_type_scat_dispersion_imag
_atom_type_scat_source
C C 0.0033 0.0016 'International Tables Vol C Tables 4.2.6.8 and 6.1.1.4'
H H 0.0000 0.0000 'International Tables Vol C Tables 4.2.6.8 and 6.1.1.4'
N N 0.0061 0.0033 'International Tables Vol C Tables 4.2.6.8 and 6.1.1.4'
V V 0.3005 0.5294 'International Tables Vol C Tables 4.2.6.8 and 6.1.1.4'

loop_
_exptl_crystal_face_index_h
_exptl_crystal_face_index_k
_exptl_crystal_face_index_l
_exptl_crystal_face_perp_dist
3 -3 -5 0.0850
0 0 -1 0.0541
-1 0 0 0.0764
-4 4 5 0.0765
0 0 1 0.0620
-5 -4 4 0.0852
1 5 -2 0.1085
4 5 -5 0.1023
1 -5 1 0.0996
-1 0 1 0.1005
5 0 -4 0.0846
5 0 2 0.0345

loop_
_geom_angle_atom_site_label_1
_geom_angle_atom_site_label_2
_geom_angle_atom_site_label_3
_geom_angle
_geom_angle_site_symmetry_1
_geom_angle_site_symmetry_3
N201 V0AA N201 180.0 3_656 .
N201 V0AA N401 91.41(6) . 3_656
N201 V0AA N401 88.59(6) . .
N201 V0AA N401 88.59(6) 3_656 3_656
N201 V0AA N401 91.41(6) 3_656 .
N202 V0AA N201 89.71(6) . .
N202 V0AA N201 90.29(6) 3_656 .
N202 V0AA N201 90.29(6) . 3_656
N202 V0AA N201 89.71(6) 3_656 3_656
N202 V0AA N202 180.0 3_656 .
N202 V0AA N401 87.08(6) . 3_656
N202 V0AA N401 92.92(6) 3_656 3_656
N202 V0AA N401 92.92(6) . .
N202 V0AA N401 87.08(6) 3_656 .
N401 V0AA N401 180.0 3_656 .
C203 N201 V0AA 125.94(12) . .
C208 N201 V0AA 124.92(12) 3_656 .
C208 N201 C203 108.98(14) 3_656 .
C204 N202 V0AA 125.50(12) . .
C207 N202 V0AA 125.14(12) . .
C207 N202 C204 109.23(14) . .
C203 N203 C204 124.01(16) . .
C208 N204 C207 124.41(15) . .
C401 N401 V0AA 127.19(13) . .
C401 N401 C402 104.90(16) . .
C402 N401 V0AA 127.75(13) . .
C401 N402 C403 106.85(16) . .
C401 N402 C404 125.87(17) . .
C403 N402 C404 127.25(17) . .
C202 C201 C208 107.02(15) . 3_656
C209 C201 C202 120.62(17) . .
C209 C201 C208 132.35(17) . 3_656
C201 C202 C203 106.53(15) . .
C212 C202 C201 120.88(16) . .
C212 C202 C203 132.59(17) . .
N201 C203 C202 108.80(15) . .
N203 C203 N201 126.96(16) . .
N203 C203 C202 124.22(16) . .
N202 C204 C205 108.63(15) . .
N203 C204 N202 127.84(16) . .
N203 C204 C205 123.52(16) . .
C206 C205 C204 106.75(16) . .
C213 C205 C204 132.09(17) . .
C213 C205 C206 121.15(17) . .
C205 C206 C207 106.72(15) . .
C216 C206 C205 120.83(17) . .
C216 C206 C207 132.45(17) . .
N202 C207 C206 108.66(15) . .
N204 C207 N202 127.63(16) . .
N204 C207 C206 123.70(16) . .
N201 C208 C201 108.63(15) 3_656 3_656
N204 C208 N201 127.43(16) . 3_656
N204 C208 C201 123.94(16) . 3_656
C201 C209 H209 120.9 . .
C210 C209 C201 118.23(18) . .
C210 C209 H209 120.9 . .
C209 C210 H210 119.5 . .
C209 C210 C211 121.06(18) . .
C211 C210 H210 119.5 . .
C210 C211 H211 119.4 . .
C212 C211 C210 121.25(18) . .
C212 C211 H211 119.4 . .
C202 C212 H212 121.0 . .
C211 C212 C202 117.90(18) . .
C211 C212 H212 121.0 . .
C205 C213 H213 121.1 . .
C205 C213 C214 117.75(17) . .
C214 C213 H213 121.1 . .
C213 C214 H214 119.3 . .
C213 C214 C215 121.31(18) . .
C215 C214 H214 119.3 . .
C214 C215 H215 119.4 . .
C216 C215 C214 121.14(18) . .
C216 C215 H215 119.4 . .
C206 C216 H216 121.1 . .
C215 C216 C206 117.82(17) . .
C215 C216 H216 121.1 . .
N401 C401 N402 111.80(17) . .
N401 C401 H401 124.1 . .
N402 C401 H401 124.1 . .
N401 C402 H402 125.0 . .
C403 C402 N401 110.03(18) . .
C403 C402 H402 125.0 . .
N402 C403 H403 126.8 . .
C402 C403 N402 106.41(18) . .
C402 C403 H403 126.8 . .
N402 C404 H40A 109.5 . .
N402 C404 H40B 109.5 . .
N402 C404 H40C 109.5 . .
H40A C404 H40B 109.5 . .
H40A C404 H40C 109.5 . .
H40B C404 H40C 109.5 . .
N101 V1AA N101 180.00(8) 3_766 .
N101 V1AA N301 88.47(6) . 3_766
N101 V1AA N301 91.53(6) 3_766 3_766
N101 V1AA N301 91.53(6) . .
N101 V1AA N301 88.47(6) 3_766 .
N102 V1AA N101 89.99(6) . .
N102 V1AA N101 89.99(6) 3_766 3_766
N102 V1AA N101 90.01(6) . 3_766
N102 V1AA N101 90.01(6) 3_766 .
N102 V1AA N102 180.0 . 3_766
N102 V1AA N301 88.52(6) . 3_766
N102 V1AA N301 88.52(6) 3_766 .
N102 V1AA N301 91.48(6) 3_766 3_766
N102 V1AA N301 91.48(6) . .
N301 V1AA N301 180.0 . 3_766
C103 N101 V1AA 125.36(12) . .
C103 N101 C108 109.26(15) . 3_766
C108 N101 V1AA 125.33(12) 3_766 .
C104 N102 V1AA 124.98(12) . .
C107 N102 V1AA 125.37(12) . .
C107 N102 C104 109.44(15) . .
C103 N103 C104 123.96(16) . .
C108 N104 C107 124.42(16) . .
C301 N301 V1AA 127.80(13) . .
C301 N301 C302 105.24(16) . .
C302 N301 V1AA 126.92(13) . .
C301 N302 C303 107.25(17) . .
C301 N302 C304 126.46(19) . .
C303 N302 C304 126.29(19) . .
C102 C101 C108 106.91(16) . 3_766
C109 C101 C102 120.71(18) . .
C109 C101 C108 132.38(18) . 3_766
C101 C102 C103 106.89(16) . .
C112 C102 C101 121.06(18) . .
C112 C102 C103 132.05(19) . .
N101 C103 C102 108.61(16) . .
N103 C103 N101 127.60(17) . .
N103 C103 C102 123.78(17) . .
N102 C104 C105 108.20(16) . .
N103 C104 N102 127.95(16) . .
N103 C104 C105 123.84(17) . .
C106 C105 C104 107.16(16) . .
C113 C105 C104 131.90(19) . .
C113 C105 C106 120.92(18) . .
C105 C106 C107 106.54(16) . .
C116 C106 C105 120.92(18) . .
C116 C106 C107 132.51(19) . .
N102 C107 C106 108.63(16) . .
N104 C107 N102 127.45(16) . .
N104 C107 C106 123.91(17) . .
N101 C108 C101 108.33(16) 3_766 3_766
N104 C108 N101 127.37(17) . 3_766
N104 C108 C101 124.30(17) . 3_766
C101 C109 H109 121.1 . .
C110 C109 C101 117.82(19) . .
C110 C109 H109 121.1 . .
C109 C110 H110 119.2 . .
C109 C110 C111 121.6(2) . .
C111 C110 H110 119.2 . .
C110 C111 H111 119.6 . .
C112 C111 C110 120.9(2) . .
C112 C111 H111 119.6 . .
C102 C112 H112 121.0 . .
C111 C112 C102 117.9(2) . .
C111 C112 H112 121.0 . .
C105 C113 H113 121.2 . .
C114 C113 C105 117.7(2) . .
C114 C113 H113 121.2 . .
C113 C114 H114 119.3 . .
C113 C114 C115 121.4(2) . .
C115 C114 H114 119.3 . .
C114 C115 H115 119.3 . .
C116 C115 C114 121.41(19) . .
C116 C115 H115 119.3 . .
C106 C116 H116 121.2 . .
C115 C116 C106 117.7(2) . .
C115 C116 H116 121.2 . .
N301 C301 N302 111.52(17) . .
N301 C301 H301 124.2 . .
N302 C301 H301 124.2 . .
N301 C302 H302 125.4 . .
C303 C302 N301 109.26(19) . .
C303 C302 H302 125.4 . .
N302 C303 H303 126.6 . .
C302 C303 N302 106.72(18) . .
C302 C303 H303 126.6 . .
N302 C304 H30A 109.5 . .
N302 C304 H30B 109.5 . .
N302 C304 H30C 109.5 . .
H30A C304 H30B 109.5 . .
H30A C304 H30C 109.5 . .
H30B C304 H30C 109.5 . .
C501 N501 C502 104.0(2) . .
C501 N502 C503 106.4(2) . .
C501 N502 C504 126.6(3) . .
C503 N502 C504 126.9(2) . .
N501 C501 N502 112.8(3) . .
N501 C501 H501 123.6 . .
N502 C501 H501 123.6 . .
N501 C502 H502 124.6 . .
C503 C502 N501 110.7(2) . .
C503 C502 H502 124.6 . .
N502 C503 H503 127.0 . .
C502 C503 N502 105.9(2) . .
C502 C503 H503 127.0 . .
N502 C504 H50A 109.5 . .
N502 C504 H50B 109.5 . .
N502 C504 H50C 109.5 . .
H50A C504 H50B 109.5 . .
H50A C504 H50C 109.5 . .
H50B C504 H50C 109.5 . .
C601 N601 C602 104.0(2) . .
C601 N602 C603 106.4(2) . .
C601 N602 C604 126.6(2) . .
C603 N602 C604 126.9(2) . .
N601 C601 N602 112.9(2) . .
N601 C601 H601 123.6 . .
N602 C601 H601 123.6 . .
N601 C602 H602 124.6 . .
C603 C602 N601 110.7(2) . .
C603 C602 H602 124.6 . .
N602 C603 H603 127.0 . .
C602 C603 N602 106.0(2) . .
C602 C603 H603 127.0 . .
N602 C604 H60A 109.5 . .
N602 C604 H60B 109.5 . .
N602 C604 H60C 109.5 . .
H60A C604 H60B 109.5 . .
H60A C604 H60C 109.5 . .
H60B C604 H60C 109.5 . .

loop_
_geom_bond_atom_site_label_1
_geom_bond_atom_site_label_2
_geom_bond_distance
_geom_bond_site_symmetry_2
V0AA N201 2.0019(14) 3_656
V0AA N201 2.0019(14) .
V0AA N202 1.9950(15) 3_656
V0AA N202 1.9950(15) .
V0AA N401 2.1494(15) .
V0AA N401 2.1494(15) 3_656
N201 C203 1.387(2) .
N201 C208 1.386(2) 3_656
N202 C204 1.383(2) .
N202 C207 1.381(2) .
N203 C203 1.339(2) .
N203 C204 1.341(2) .
N204 C207 1.338(2) .
N204 C208 1.335(2) .
N401 C401 1.329(2) .
N401 C402 1.377(2) .
N402 C401 1.344(2) .
N402 C403 1.374(3) .
N402 C404 1.463(3) .
C201 C202 1.414(3) .
C201 C208 1.459(2) 3_656
C201 C209 1.396(2) .
C202 C203 1.461(2) .
C202 C212 1.396(3) .
C204 C205 1.461(2) .
C205 C206 1.412(2) .
C205 C213 1.390(3) .
C206 C207 1.463(3) .
C206 C216 1.397(3) .
C209 H209 0.9300 .
C209 C210 1.386(3) .
C210 H210 0.9300 .
C210 C211 1.406(3) .
C211 H211 0.9300 .
C211 C212 1.389(3) .
C212 H212 0.9300 .
C213 H213 0.9300 .
C213 C214 1.390(3) .
C214 H214 0.9300 .
C214 C215 1.406(3) .
C215 H215 0.9300 .
C215 C216 1.389(3) .
C216 H216 0.9300 .
C401 H401 0.9300 .
C402 H402 0.9300 .
C402 C403 1.353(3) .
C403 H403 0.9300 .
C404 H40A 0.9600 .
C404 H40B 0.9600 .
C404 H40C 0.9600 .
V1AA N101 2.0016(15) .
V1AA N101 2.0016(15) 3_766
V1AA N102 1.9990(15) .
V1AA N102 1.9991(15) 3_766
V1AA N301 2.1418(15) 3_766
V1AA N301 2.1417(15) .
N101 C103 1.381(2) .
N101 C108 1.384(2) 3_766
N102 C104 1.382(2) .
N102 C107 1.380(2) .
N103 C103 1.335(2) .
N103 C104 1.338(2) .
N104 C107 1.341(2) .
N104 C108 1.335(2) .
N301 C301 1.326(2) .
N301 C302 1.382(2) .
N302 C301 1.342(2) .
N302 C303 1.364(3) .
N302 C304 1.464(3) .
C101 C102 1.405(3) .
C101 C108 1.463(3) 3_766
C101 C109 1.394(3) .
C102 C103 1.459(3) .
C102 C112 1.396(3) .
C104 C105 1.459(3) .
C105 C106 1.408(3) .
C105 C113 1.398(3) .
C106 C107 1.460(3) .
C106 C116 1.401(3) .
C109 H109 0.9300 .
C109 C110 1.389(3) .
C110 H110 0.9300 .
C110 C111 1.398(3) .
C111 H111 0.9300 .
C111 C112 1.388(3) .
C112 H112 0.9300 .
C113 H113 0.9300 .
C113 C114 1.389(3) .
C114 H114 0.9300 .
C114 C115 1.401(3) .
C115 H115 0.9300 .
C115 C116 1.385(3) .
C116 H116 0.9300 .
C301 H301 0.9300 .
C302 H302 0.9300 .
C302 C303 1.358(3) .
C303 H303 0.9300 .
C304 H30A 0.9600 .
C304 H30B 0.9600 .
C304 H30C 0.9600 .
N501 C501 1.324(4) .
N501 C502 1.374(3) .
N502 C501 1.347(3) .
N502 C503 1.372(3) .
N502 C504 1.473(4) .
C501 H501 0.9300 .
C502 H502 0.9300 .
C502 C503 1.361(3) .
C503 H503 0.9300 .
C504 H50A 0.9600 .
C504 H50B 0.9600 .
C504 H50C 0.9600 .
N601 C601 1.324(3) .
N601 C602 1.374(3) .
N602 C601 1.346(3) .
N602 C603 1.372(3) .
N602 C604 1.472(3) .
C601 H601 0.9300 .
C602 H602 0.9300 .
C602 C603 1.361(3) .
C603 H603 0.9300 .
C604 H60A 0.9600 .
C604 H60B 0.9600 .
C604 H60C 0.9600 .

loop_
_exptl_oxdiff_crystal_face_indexfrac_h
_exptl_oxdiff_crystal_face_indexfrac_k
_exptl_oxdiff_crystal_face_indexfrac_l
_exptl_oxdiff_crystal_face_x
_exptl_oxdiff_crystal_face_y
_exptl_oxdiff_crystal_face_z
2.9996 -3.0000 -5.0000 0.1891 -0.0717 0.1810
-0.0001 0.0000 -1.0000 0.0096 -0.0372 0.0100
-1.0000 0.0000 0.0000 -0.0316 -0.0185 0.0146
-3.9996 4.0000 5.0000 -0.2361 0.0335 -0.2246
0.0001 -0.0000 1.0000 -0.0096 0.0372 -0.0100
-4.9995 -4.0000 4.0000 -0.1349 0.1355 0.2656
0.9998 5.0000 -2.0000 -0.0261 -0.1545 -0.2855
3.9995 5.0000 -4.9999 0.0976 -0.2109 -0.2991
1.0001 -5.0000 1.0000 0.0990 0.1542 0.2663
-0.9999 0.0000 1.0000 -0.0412 0.0188 0.0046
4.9996 -0.0000 -4.0000 0.1965 -0.0567 -0.0328
5.0000 -0.0000 2.0000 0.1387 0.1667 -0.0931
